data_9004798
loop_
_publ_author_name
'Oberti, R.'
'Camara, F.'
'Caballero, J. M.'
'Ottolini, L.'

_publ_section_title
;Sodic-ferri-ferropedrizite and ferri-clinoferroholmquistite: mineral data and
 degree of order of the A-site cations in Li-rich amphiboles Sequence number
 in the CNR-IGG database: SEQ 1043
;
_journal_name_full 'The Canadian Mineralogist'
_journal_page_first 1345
_journal_page_last 1354
_journal_paper_doi 10.2113/gscanmin.41.6.1345
_journal_volume 41
_journal_year 2003
_chemical_formula_sum 'Al0.26 Ca0.02 F0.2 Fe3.24 H1.8 Li2.18 Mg1.06 Mn0.14 Na0.64 O23.8 Si8 Zn0.02'
_chemical_name_mineral Ferri-clinoferroholmquistite
_space_group_IT_number 12
_symmetry_space_group_name_Hall '-C 2y'
_symmetry_space_group_name_H-M 'C 1 2/m 1'
_cell_angle_alpha 90
_cell_angle_beta 101.88
_cell_angle_gamma 90
_cell_formula_units_Z 2
_cell_length_a 9.462
_cell_length_b 17.898
_cell_length_c 5.302
_cell_volume 878.666
_database_code_amcsd 0005891
_exptl_crystal_density_diffrn 3.267
_cod_original_formula_sum 'Na.64 Li2.18 Ca.02 Mg1.06 Fe3.24 Al.26 Zn.02 Mn.14 Si8 O23.8 F.2 H1.8'
_cod_database_code 9004798

loop_
_space_group_symop_operation_xyz
x,y,z
1/2+x,1/2+y,z
x,-y,z
1/2+x,1/2-y,z
-x,y,-z
1/2-x,1/2+y,-z
-x,-y,-z
1/2-x,1/2-y,-z

loop_
_atom_site_aniso_label
_atom_site_aniso_U_11
_atom_site_aniso_U_22
_atom_site_aniso_U_33
_atom_site_aniso_U_12
_atom_site_aniso_U_13
_atom_site_aniso_U_23
NaAm 0.04126 0.02272 0.04282 0.00000 0.02409 0.00000
LiM4* 0.01998 0.04382 0.01527 0.00000 0.00876 0.00000
CaM4* 0.01998 0.04382 0.01527 0.00000 0.00876 0.00000
NaM4* 0.01998 0.04382 0.01527 0.00000 0.00876 0.00000
MgM1 0.00825 0.00649 0.00736 0.00000 0.00292 0.00000
FeM1 0.00825 0.00649 0.00736 0.00000 0.00292 0.00000
FeM2 0.00608 0.00649 0.00668 0.00000 0.00146 0.00000
AlM2 0.00608 0.00649 0.00668 0.00000 0.00146 0.00000
ZnM2 0.00608 0.00649 0.00668 0.00000 0.00146 0.00000
LiM3 0.00912 0.00649 0.00777 0.00000 0.00122 0.00000
MnM3 0.00912 0.00649 0.00777 0.00000 0.00122 0.00000
FeM3 0.00912 0.00649 0.00777 0.00000 0.00122 0.00000
MgM3 0.00912 0.00649 0.00777 0.00000 0.00122 0.00000
SiT1 0.00565 0.00487 0.00614 0.00000 0.00146 0.00000
SiT2 0.00608 0.00487 0.00600 -0.00084 0.00146 0.00000
O1 0.00565 0.00811 0.00886 0.00000 0.00146 0.00000
O2 0.00608 0.00811 0.00873 0.00000 0.00170 0.00047
O3 0.00956 0.01136 0.01255 0.00000 0.00170 0.00000
F3 0.00956 0.01136 0.01255 0.00000 0.00170 0.00000
O4 0.01173 0.00811 0.01091 -0.00336 0.00170 0.00094
O5 0.00738 0.01298 0.00982 0.00000 0.00219 0.00470
O6 0.00869 0.01623 0.00859 0.00168 0.00122 -0.00470
O7 0.01042 0.00325 0.01964 0.00000 0.00316 0.00000

loop_
_atom_site_label
_atom_site_fract_x
_atom_site_fract_y
_atom_site_fract_z
_atom_site_occupancy
_atom_site_U_iso_or_equiv
NaAm 0.07830 0.50000 0.15450 0.28000 0.03369
LiM4* 0.00000 0.25710 0.50000 0.95000 0.02571
CaM4* 0.00000 0.25710 0.50000 0.01000 0.02571
NaM4* 0.00000 0.25710 0.50000 0.04000 0.02571
MgM1 0.00000 0.08900 0.50000 0.51000 0.00722
FeM1 0.00000 0.08900 0.50000 0.49000 0.00722
FeM2 0.00000 0.18200 0.00000 0.86000 0.00621
AlM2 0.00000 0.18200 0.00000 0.13000 0.00621
ZnM2 0.00000 0.18200 0.00000 0.01000 0.00621
LiM3 0.00000 0.00000 0.00000 0.28000 0.00773
MnM3 0.00000 0.00000 0.00000 0.14000 0.00773
FeM3 0.00000 0.00000 0.00000 0.54000 0.00773
MgM3 0.00000 0.00000 0.00000 0.04000 0.00773
SiT1 0.28690 0.08640 0.27610 1.00000 0.00557
SiT2 0.29750 0.17120 0.78540 1.00000 0.00583
O1 0.11220 0.09140 0.20200 1.00000 0.00760
O2 0.12190 0.17420 0.73140 1.00000 0.00785
O3 0.11480 0.00000 0.70220 0.90000 0.01102
F3 0.11480 0.00000 0.70220 0.10000 0.01102
O4 0.37590 0.25010 0.78050 1.00000 0.01013
O5 0.35490 0.12970 0.06170 1.00000 0.01013
O6 0.34680 0.12070 0.56040 1.00000 0.01127
O7 0.33890 0.00000 0.27960 1.00000 0.01102
H 0.19800 0.00000 0.74400 0.90000 0.03508

loop_
_cod_changelog_entry_id
_cod_changelog_entry_author
_cod_changelog_entry_date
_cod_changelog_entry_text
1
;cod-tools version 3.10.1
Id: cif_fix_AMCSD_aniso_labels 10200 2024-08-01 14:09:44Z saulius
;
2024-08-02T12:20:48+03:00
;Changed the following '_atom_site_aniso_label' values:
'LiM4'' -> 'LiM4*'
'CaM4'' -> 'CaM4*'
'NaM4'' -> 'NaM4*'
;

loop_
_cod_related_entry_id
_cod_related_entry_database
_cod_related_entry_code
1 AMCSD 0005891
